data_9010970
loop_
_publ_author_name
'Collin, R. L.'

_publ_section_title
;
 The crystal structure of bandylite, CuCl2*CuB2O4*(H2O)4
;
_journal_name_full 'Acta Crystallographica'
_journal_page_first 204
_journal_page_last 209
_journal_paper_doi 10.1107/S0365110X51000726
_journal_volume 4
_journal_year 1951
_chemical_formula_sum 'B Cl Cu H4 O4'
_chemical_name_mineral Bandylite
_space_group_IT_number 85
_symmetry_space_group_name_Hall 'P 4ab -1ab'
_symmetry_space_group_name_H-M 'P 4/n :1'
_cell_angle_alpha 90
_cell_angle_beta 90
_cell_angle_gamma 90
_cell_formula_units_Z 2
_cell_length_a 6.19
_cell_length_b 6.19
_cell_length_c 5.61
_cell_volume 214.953
_database_code_amcsd 0009143
_exptl_crystal_density_diffrn 2.748
_cod_duplicate_entry 9007427
_cod_original_sg_symbol_H-M 'P 4/n'
_cod_original_formula_sum 'Cu B (O4 Cl) H4'
_cod_database_code 9010970

loop_
_symmetry_equiv_pos_as_xyz
x,y,z
y,-x,-z
1/2-y,1/2+x,z
1/2+x,1/2+y,-z
-x,-y,z
-y,x,-z
1/2+y,1/2-x,z
1/2-x,1/2-y,-z

loop_
_atom_site_label
_atom_site_fract_x
_atom_site_fract_y
_atom_site_fract_z
_atom_site_U_iso_or_equiv
_atom_site_type_symbol
_atom_site_attached_hydrogens
Cu 0.00000 0.50000 0.63900 0.00386 Cu 0
B 0.00000 0.00000 0.50000 0.00386 B 0
O-H 0.31600 0.55400 0.63900 0.00386 O 1
Cl 0.00000 0.50000 0.13900 0.00386 Cl 0

loop_
_cod_changelog_entry_id
_cod_changelog_entry_author
_cod_changelog_entry_date
_cod_changelog_entry_text
1
;cod-tools version 3.8.0
Id: cif_guess_AMCSD_atom_types 9574 2023-05-10 09:00:05Z saulius
;
2023-05-10T18:52:47+03:00
;Derived atom types and hydrogen counts
from atom names that follow the AMCSD naming convention
(Wat == water, O-H == hydroxyl).
;

loop_
_cod_related_entry_id
_cod_related_entry_database
_cod_related_entry_code
1 AMCSD 0009143
